data_4077539
loop_
_publ_author_name
'Cabeza, Javier A.'
'del R\'io, Ignacio'
'Grepioni, Fabrizia'
'Riera, V\'ictor'

_publ_section_title
;
 Approaches to Triosmium Carbonyl Cluster Compounds Derived from
 Benzophenone Imine. Characterization of Terminal Imino, Bridging Amido,
 and Orthometalated Imino Derivatives
;
_journal_issue 22
_journal_name_full Organometallics
_journal_page_first 4643
_journal_paper_doi 10.1021/om0004139
_journal_volume 19
_journal_year 2000
_chemical_formula_sum 'C41 H28 N2 O9 Os3'
_chemical_formula_weight 1263.25
_chemical_name_systematic
;
 ?
;
_space_group_IT_number 2
_symmetry_cell_setting triclinic
_symmetry_space_group_name_Hall '-P 1'
_symmetry_space_group_name_H-M 'P -1'
_atom_sites_solution_hydrogens geom
_atom_sites_solution_primary direct
_atom_sites_solution_secondary difmap
_audit_creation_method SHELXL-97
_cell_angle_alpha 101.681(4)
_cell_angle_beta 106.035(3)
_cell_angle_gamma 94.080(4)
_cell_formula_units_Z 2
_cell_length_a 11.0290(10)
_cell_length_b 12.2780(10)
_cell_length_c 15.922(2)
_cell_measurement_temperature 293(2)
_cell_volume 2010.7(4)
_computing_structure_refinement 'SHELXL-97 (Sheldrick, 1997)'
_computing_structure_solution 'SHELXS-97 (Sheldrick, 1990)'
_diffrn_ambient_temperature 293(2)
_diffrn_measured_fraction_theta_full 0.994
_diffrn_measured_fraction_theta_max 0.994
_diffrn_radiation_monochromator graphite
_diffrn_radiation_source 'fine-focus sealed tube'
_diffrn_radiation_type MoK\a
_diffrn_radiation_wavelength 0.71073
_diffrn_reflns_av_R_equivalents 0.0762
_diffrn_reflns_av_sigmaI/netI 0.1503
_diffrn_reflns_limit_h_max 15
_diffrn_reflns_limit_h_min -15
_diffrn_reflns_limit_k_max 15
_diffrn_reflns_limit_k_min -17
_diffrn_reflns_limit_l_max 22
_diffrn_reflns_limit_l_min -21
_diffrn_reflns_number 24718
_diffrn_reflns_theta_full 30.00
_diffrn_reflns_theta_max 30.00
_diffrn_reflns_theta_min 1.37
_exptl_absorpt_coefficient_mu 9.511
_exptl_absorpt_correction_T_max 1.00
_exptl_absorpt_correction_T_min .23
_exptl_absorpt_correction_type 'Bruker area detector'
_exptl_crystal_density_diffrn 2.087
_exptl_crystal_density_method 'not measured'
_exptl_crystal_F_000 1176
_refine_diff_density_max 1.119
_refine_diff_density_min -1.421
_refine_diff_density_rms 0.215
_refine_ls_extinction_coef 0.00000(6)
_refine_ls_extinction_expression Fc^*^=kFc[1+0.001xFc^2^\l^3^/sin(2\q)]^-1/4^
_refine_ls_extinction_method SHELXL
_refine_ls_goodness_of_fit_ref 0.807
_refine_ls_hydrogen_treatment mixed
_refine_ls_matrix_type full
_refine_ls_number_parameters 437
_refine_ls_number_reflns 11680
_refine_ls_number_restraints 0
_refine_ls_restrained_S_all 0.807
_refine_ls_R_factor_all 0.1284
_refine_ls_R_factor_gt 0.0505
_refine_ls_shift/su_max 0.007
_refine_ls_shift/su_mean 0.004
_refine_ls_structure_factor_coef Fsqd
_refine_ls_weighting_details 'calc w=1/[\s^2^(Fo^2^)+(0.0479P)^2^+0.0000P] where P=(Fo^2^+2Fc^2^)/3'
_refine_ls_weighting_scheme calc
_refine_ls_wR_factor_gt 0.0982
_refine_ls_wR_factor_ref 0.1147
_reflns_number_gt 5443
_reflns_number_total 11680
_reflns_threshold_expression >2sigma(I)
_cod_data_source_file om0004139.cif
_cod_data_source_block 3
_cod_depositor_comments
;
The following automatic conversions were performed:

'_symmetry_cell_setting' value 'Triclinic' changed to 'triclinic'
according to /home/saulius/struct/CIF-dictionaries/cif_core.dic
dictionary named 'cif_core.dic' version 2.4.2 from 2011-04-26.

Automatic conversion script
Id: cif_fix_values 1715 2011-07-08 13:25:40Z adriana 
;
_cod_original_sg_symbol_H-M P-1
_cod_database_code 4077539

loop_
_symmetry_equiv_pos_as_xyz
'x, y, z'
'-x, -y, -z'

loop_
_atom_site_label
_atom_site_type_symbol
_atom_site_fract_x
_atom_site_fract_y
_atom_site_fract_z
_atom_site_U_iso_or_equiv
_atom_site_adp_type
_atom_site_occupancy
_atom_site_symmetry_multiplicity
_atom_site_calc_flag
_atom_site_refinement_flags
Os1 Os 0.52839(3) 0.60006(3) 0.22230(2) 0.03845(11) Uani 1 1 d .
Os2 Os 0.60785(3) 0.76723(3) 0.38333(2) 0.04366(12) Uani 1 1 d .
Os3 Os 0.76294(3) 0.59623(4) 0.35229(3) 0.04699(12) Uani 1 1 d .
H120 H 0.4776 0.6503 0.3234 0.050 Uiso 1 1 d .
C1 C 0.5887(8) 0.5434(8) 0.1287(6) 0.048(2) Uani 1 1 d .
O1 O 0.6362(6) 0.5041(6) 0.0737(4) 0.068(2) Uani 1 1 d .
C2 C 0.4706(9) 0.4553(10) 0.2219(7) 0.059(3) Uani 1 1 d .
O2 O 0.4327(7) 0.3637(7) 0.2238(5) 0.071(2) Uani 1 1 d .
C3 C 0.7483(11) 0.8811(11) 0.4404(7) 0.072(3) Uani 1 1 d .
O3 O 0.8387(9) 0.9474(8) 0.4770(6) 0.101(3) Uani 1 1 d .
C4 C 0.6152(9) 0.7258(9) 0.4918(7) 0.055(3) Uani 1 1 d .
O4 O 0.6236(8) 0.7000(7) 0.5598(5) 0.082(3) Uani 1 1 d .
C5 C 0.4843(9) 0.8662(9) 0.3992(7) 0.058(3) Uani 1 1 d .
O5 O 0.4152(8) 0.9241(7) 0.4178(6) 0.086(3) Uani 1 1 d .
C6 C 0.8402(9) 0.6936(10) 0.2980(7) 0.058(3) Uani 1 1 d .
O6 O 0.8837(7) 0.7544(8) 0.2626(6) 0.084(3) Uani 1 1 d .
C7 C 0.8185(11) 0.4678(11) 0.2886(8) 0.069(3) Uani 1 1 d .
O7 O 0.8487(10) 0.3930(9) 0.2496(7) 0.126(4) Uani 1 1 d .
C8 C 0.8955(9) 0.6359(10) 0.4647(8) 0.061(3) Uani 1 1 d .
O8 O 0.9704(8) 0.6614(10) 0.5334(6) 0.113(4) Uani 1 1 d .
C9 C 0.6545(9) 0.5078(8) 0.3978(7) 0.055(3) Uani 1 1 d .
O9 O 0.5913(7) 0.4558(7) 0.4265(5) 0.077(2) Uani 1 1 d .
N1 N 0.5939(6) 0.7760(6) 0.2488(5) 0.0437(19) Uani 1 1 d .
C10 C 0.5215(8) 0.8591(8) 0.2068(6) 0.041(2) Uani 1 1 d .
C11 C 0.5016(6) 0.8420(6) 0.1058(3) 0.048(2) Uani 1 1 d G
C12 C 0.5848(6) 0.7903(6) 0.0643(4) 0.059(3) Uani 1 1 d G
H12 H 0.6536 0.7622 0.0976 0.071 Uiso 1 1 calc R
C13 C 0.5653(7) 0.7805(6) -0.0272(5) 0.080(4) Uani 1 1 d G
H13 H 0.6210 0.7459 -0.0550 0.096 Uiso 1 1 calc R
C14 C 0.4625(8) 0.8225(7) -0.0770(3) 0.082(4) Uani 1 1 d G
H14 H 0.4495 0.8159 -0.1382 0.098 Uiso 1 1 calc R
C15 C 0.3793(6) 0.8742(6) -0.0355(5) 0.073(3) Uani 1 1 d G
H15 H 0.3105 0.9022 -0.0688 0.088 Uiso 1 1 calc R
C16 C 0.3988(6) 0.8839(6) 0.0559(5) 0.062(3) Uani 1 1 d G
H16 H 0.3431 0.9185 0.0837 0.075 Uiso 1 1 calc R
C17 C 0.5875(6) 0.9795(5) 0.2530(5) 0.051(2) Uani 1 1 d G
C18 C 0.5217(5) 1.0575(6) 0.2917(5) 0.066(3) Uani 1 1 d G
H18 H 0.4375 1.0373 0.2888 0.079 Uiso 1 1 calc R
C19 C 0.5817(8) 1.1659(6) 0.3348(5) 0.088(4) Uani 1 1 d G
H19 H 0.5376 1.2181 0.3607 0.106 Uiso 1 1 calc R
C20 C 0.7075(8) 1.1961(5) 0.3391(5) 0.087(4) Uani 1 1 d G
H20 H 0.7477 1.2686 0.3679 0.105 Uiso 1 1 calc R
C21 C 0.7734(6) 1.1181(7) 0.3004(6) 0.083(4) Uani 1 1 d G
H21 H 0.8575 1.1384 0.3034 0.100 Uiso 1 1 calc R
C22 C 0.7134(6) 1.0098(6) 0.2574(5) 0.071(3) Uani 1 1 d G
H22 H 0.7574 0.9575 0.2315 0.085 Uiso 1 1 calc R
N2 N 0.3453(7) 0.6259(7) 0.1408(5) 0.0449(19) Uani 1 1 d .
H2 H 0.3479 0.6357 0.0879 0.050 Uiso 1 1 d .
C23 C 0.2356(8) 0.6338(8) 0.1519(6) 0.045(2) Uani 1 1 d .
C24 C 0.2155(6) 0.6271(7) 0.2404(4) 0.056(3) Uani 1 1 d G
C25 C 0.1982(6) 0.7246(6) 0.2952(6) 0.078(4) Uani 1 1 d G
H25 H 0.1969 0.7913 0.2761 0.094 Uiso 1 1 calc R
C26 C 0.1826(7) 0.7222(8) 0.3786(5) 0.112(6) Uani 1 1 d G
H26 H 0.1710 0.7874 0.4153 0.134 Uiso 1 1 calc R
C27 C 0.1845(7) 0.6225(11) 0.4072(4) 0.107(6) Uani 1 1 d G
H27 H 0.1741 0.6209 0.4629 0.129 Uiso 1 1 calc R
C28 C 0.2019(7) 0.5250(8) 0.3524(6) 0.109(6) Uani 1 1 d G
H28 H 0.2031 0.4582 0.3715 0.130 Uiso 1 1 calc R
C29 C 0.2174(7) 0.5273(6) 0.2690(5) 0.076(4) Uani 1 1 d G
H29 H 0.2290 0.4621 0.2323 0.091 Uiso 1 1 calc R
C30 C 0.1226(4) 0.6453(6) 0.0789(4) 0.045(2) Uani 1 1 d G
C31 C 0.0021(5) 0.6267(6) 0.0889(4) 0.056(3) Uani 1 1 d G
H31 H -0.0072 0.6046 0.1396 0.068 Uiso 1 1 calc R
C32 C -0.1045(4) 0.6410(7) 0.0232(5) 0.065(3) Uani 1 1 d G
H32 H -0.1851 0.6285 0.0299 0.078 Uiso 1 1 calc R
C33 C -0.0907(5) 0.6739(7) -0.0525(4) 0.072(3) Uani 1 1 d G
H33 H -0.1620 0.6835 -0.0965 0.087 Uiso 1 1 calc R
C34 C 0.0298(7) 0.6926(6) -0.0626(4) 0.071(3) Uani 1 1 d G
H34 H 0.0391 0.7146 -0.1132 0.085 Uiso 1 1 calc R
C35 C 0.1364(5) 0.6783(6) 0.0031(4) 0.061(3) Uani 1 1 d G
H35 H 0.2170 0.6908 -0.0036 0.073 Uiso 1 1 calc R
C36 C 0.1718(13) 0.0797(14) 0.1426(10) 0.137(7) Uani 1 1 d G
H36 H 0.2101 0.1035 0.1031 0.164 Uiso 1 1 calc R
C37 C 0.0913(14) -0.0215(13) 0.1154(7) 0.136(7) Uani 1 1 d G
H37 H 0.0758 -0.0654 0.0577 0.163 Uiso 1 1 calc R
C38 C 0.0340(10) -0.0570(8) 0.1745(11) 0.143(8) Uani 1 1 d G
H38 H -0.0199 -0.1248 0.1563 0.171 Uiso 1 1 calc R
C39 C 0.0571(11) 0.0086(12) 0.2608(10) 0.141(7) Uani 1 1 d G
H39 H 0.0188 -0.0152 0.3004 0.170 Uiso 1 1 calc R
C40 C 0.1376(11) 0.1098(10) 0.2881(7) 0.116(6) Uani 1 1 d G
H40 H 0.1531 0.1537 0.3458 0.139 Uiso 1 1 calc R
C41 C 0.1949(9) 0.1454(9) 0.2290(11) 0.121(6) Uani 1 1 d G
H41 H 0.2488 0.2131 0.2472 0.146 Uiso 1 1 calc R

loop_
_atom_site_aniso_label
_atom_site_aniso_U_11
_atom_site_aniso_U_22
_atom_site_aniso_U_33
_atom_site_aniso_U_23
_atom_site_aniso_U_13
_atom_site_aniso_U_12
Os1 0.03434(18) 0.0393(2) 0.0419(2) 0.00705(17) 0.01330(14) 0.00515(14)
Os2 0.04150(19) 0.0456(3) 0.0422(2) 0.00490(18) 0.01468(15) 0.00116(16)
Os3 0.03669(19) 0.0549(3) 0.0528(2) 0.0182(2) 0.01406(16) 0.00880(17)
C1 0.050(5) 0.044(6) 0.048(6) 0.006(5) 0.015(4) 0.006(4)
O1 0.073(5) 0.079(6) 0.058(4) 0.001(4) 0.037(4) 0.012(4)
C2 0.047(5) 0.050(7) 0.066(7) -0.017(6) 0.018(5) 0.006(5)
O2 0.083(5) 0.046(5) 0.081(5) 0.009(4) 0.026(4) -0.001(4)
C3 0.080(8) 0.078(9) 0.051(7) 0.018(6) 0.013(6) -0.013(7)
O3 0.102(6) 0.083(7) 0.097(7) 0.012(5) 0.013(5) -0.040(5)
C4 0.051(6) 0.055(7) 0.059(7) 0.010(6) 0.017(5) 0.006(5)
O4 0.107(6) 0.089(7) 0.060(5) 0.029(5) 0.036(5) -0.001(5)
C5 0.045(5) 0.059(7) 0.057(6) -0.010(5) 0.015(5) -0.001(5)
O5 0.083(6) 0.081(7) 0.100(6) 0.003(5) 0.043(5) 0.030(5)
C6 0.037(5) 0.064(8) 0.076(7) 0.020(6) 0.018(5) 0.017(5)
O6 0.072(5) 0.088(7) 0.127(7) 0.059(6) 0.060(5) 0.026(5)
C7 0.078(8) 0.072(9) 0.065(7) 0.027(7) 0.026(6) 0.018(7)
O7 0.151(9) 0.100(9) 0.151(10) 0.003(7) 0.095(8) 0.050(7)
C8 0.048(6) 0.066(8) 0.080(8) 0.031(7) 0.026(6) 0.012(5)
O8 0.072(6) 0.180(12) 0.074(6) 0.038(7) -0.002(5) 0.000(6)
C9 0.051(6) 0.033(6) 0.069(7) -0.002(5) 0.011(5) 0.013(5)
O9 0.079(5) 0.074(6) 0.083(6) 0.030(5) 0.028(4) -0.007(4)
N1 0.040(4) 0.043(5) 0.042(4) -0.002(4) 0.012(3) 0.004(3)
C10 0.048(5) 0.037(6) 0.044(5) 0.013(4) 0.018(4) 0.015(4)
C11 0.062(6) 0.036(6) 0.042(5) 0.009(5) 0.011(4) 0.001(5)
C12 0.079(7) 0.052(7) 0.059(7) 0.020(6) 0.031(6) 0.030(6)
C13 0.099(9) 0.081(10) 0.070(8) 0.023(7) 0.034(7) 0.026(8)
C14 0.118(11) 0.060(9) 0.062(8) 0.006(7) 0.028(8) -0.001(8)
C15 0.076(8) 0.065(9) 0.075(8) 0.036(7) 0.002(6) 0.009(6)
C16 0.061(6) 0.074(9) 0.062(7) 0.037(6) 0.018(5) 0.012(6)
C17 0.062(6) 0.039(6) 0.060(6) 0.021(5) 0.021(5) 0.015(5)
C18 0.073(7) 0.059(8) 0.075(8) 0.014(6) 0.035(6) 0.020(6)
C19 0.137(12) 0.046(8) 0.084(9) -0.002(7) 0.051(9) 0.010(8)
C20 0.138(12) 0.038(7) 0.082(9) 0.006(6) 0.034(9) -0.002(8)
C21 0.075(8) 0.063(9) 0.105(10) 0.009(8) 0.024(7) 0.006(7)
C22 0.055(6) 0.070(9) 0.073(8) -0.002(6) 0.010(5) -0.002(6)
N2 0.043(4) 0.051(5) 0.043(4) 0.011(4) 0.017(3) 0.007(4)
C23 0.037(5) 0.043(6) 0.054(6) 0.011(5) 0.011(4) 0.007(4)
C24 0.029(4) 0.086(9) 0.049(6) 0.005(6) 0.013(4) 0.015(5)
C25 0.059(7) 0.097(11) 0.071(8) -0.004(7) 0.024(6) 0.014(6)
C26 0.066(8) 0.20(2) 0.058(9) -0.001(10) 0.016(7) 0.011(10)
C27 0.080(9) 0.21(2) 0.048(8) 0.036(10) 0.031(7) 0.036(11)
C28 0.077(9) 0.192(19) 0.084(10) 0.074(11) 0.035(8) 0.029(10)
C29 0.059(7) 0.097(11) 0.091(9) 0.040(8) 0.036(6) 0.027(7)
C30 0.040(5) 0.044(6) 0.050(6) 0.006(5) 0.018(4) 0.004(4)
C31 0.042(5) 0.069(8) 0.055(6) 0.010(6) 0.012(4) 0.010(5)
C32 0.045(6) 0.091(9) 0.059(7) 0.013(6) 0.016(5) 0.025(6)
C33 0.044(6) 0.086(10) 0.076(8) 0.016(7) -0.001(5) 0.013(6)
C34 0.074(7) 0.074(9) 0.067(7) 0.037(7) 0.009(6) 0.017(6)
C35 0.051(6) 0.078(9) 0.057(6) 0.021(6) 0.015(5) 0.018(5)
C36 0.164(18) 0.095(16) 0.19(2) 0.056(15) 0.082(16) 0.058(14)
C37 0.18(2) 0.093(15) 0.137(16) 0.008(13) 0.046(14) 0.065(14)
C38 0.128(14) 0.098(14) 0.18(2) -0.037(14) 0.060(14) 0.000(11)
C39 0.122(14) 0.111(16) 0.20(2) 0.022(15) 0.075(14) -0.008(12)
C40 0.111(12) 0.117(15) 0.099(12) -0.004(11) 0.026(10) -0.006(11)
C41 0.091(10) 0.087(13) 0.194(19) 0.070(14) 0.033(12) -0.012(9)

loop_
_atom_type_symbol
_atom_type_description
_atom_type_scat_dispersion_real
_atom_type_scat_dispersion_imag
_atom_type_scat_source
C C 0.0033 0.0016 'International Tables Vol C Tables 4.2.6.8 and 6.1.1.4'
H H 0.0000 0.0000 'International Tables Vol C Tables 4.2.6.8 and 6.1.1.4'
N N 0.0061 0.0033 'International Tables Vol C Tables 4.2.6.8 and 6.1.1.4'
O O 0.0106 0.0060 'International Tables Vol C Tables 4.2.6.8 and 6.1.1.4'
Os Os -1.2165 7.6030 'International Tables Vol C Tables 4.2.6.8 and 6.1.1.4'

loop_
_geom_angle_atom_site_label_1
_geom_angle_atom_site_label_2
_geom_angle_atom_site_label_3
_geom_angle
C1 Os1 C2 88.8(4)
C1 Os1 N1 101.5(4)
C2 Os1 N1 168.9(4)
C1 Os1 N2 96.1(3)
C2 Os1 N2 93.0(4)
N1 Os1 N2 89.9(3)
C1 Os1 Os2 138.4(3)
C2 Os1 Os2 120.6(3)
N1 Os1 Os2 48.57(19)
N2 Os1 Os2 109.72(19)
C1 Os1 Os3 92.6(3)
C2 Os1 Os3 91.5(3)
N1 Os1 Os3 84.07(19)
N2 Os1 Os3 170.20(19)
Os2 Os1 Os3 60.555(14)
C4 Os2 C3 92.0(4)
C4 Os2 C5 91.6(4)
C3 Os2 C5 93.8(5)
C4 Os2 N1 167.6(4)
C3 Os2 N1 97.0(4)
C5 Os2 N1 96.3(4)
C4 Os2 Os1 118.7(3)
C3 Os2 Os1 135.9(3)
C5 Os2 Os1 114.4(3)
N1 Os2 Os1 49.1(2)
C4 Os2 Os3 86.7(3)
C3 Os2 Os3 93.9(4)
C5 Os2 Os3 172.2(3)
N1 Os2 Os3 84.1(2)
Os1 Os2 Os3 60.183(14)
C6 Os3 C8 94.6(4)
C6 Os3 C7 91.4(5)
C8 Os3 C7 101.9(5)
C6 Os3 C9 169.1(4)
C8 Os3 C9 93.2(4)
C7 Os3 C9 94.5(4)
C6 Os3 Os1 87.5(3)
C8 Os3 Os1 158.7(3)
C7 Os3 Os1 99.2(3)
C9 Os3 Os1 82.5(3)
C6 Os3 Os2 86.1(3)
C8 Os3 Os2 99.6(3)
C7 Os3 Os2 158.4(3)
C9 Os3 Os2 85.0(3)
Os1 Os3 Os2 59.263(14)
O1 C1 Os1 174.1(9)
O2 C2 Os1 178.2(9)
O3 C3 Os2 176.6(12)
O4 C4 Os2 178.0(9)
O5 C5 Os2 172.8(10)
O6 C6 Os3 177.6(9)
O7 C7 Os3 178.3(12)
O8 C8 Os3 176.9(10)
O9 C9 Os3 178.7(9)
C10 N1 Os2 121.1(5)
C10 N1 Os1 125.2(5)
Os2 N1 Os1 82.4(3)
N1 C10 C11 114.6(6)
N1 C10 C17 110.7(7)
C11 C10 C17 108.3(7)
C12 C11 C16 120.0
C12 C11 C10 122.2(5)
C16 C11 C10 117.8(5)
C11 C12 C13 120.0
C14 C13 C12 120.0
C15 C14 C13 120.0
C14 C15 C16 120.0
C15 C16 C11 120.0
C18 C17 C22 120.0
C18 C17 C10 119.9(5)
C22 C17 C10 120.1(5)
C17 C18 C19 120.0
C20 C19 C18 120.0
C19 C20 C21 120.0
C22 C21 C20 120.0
C21 C22 C17 120.0
C23 N2 Os1 135.3(6)
N2 C23 C30 122.7(8)
N2 C23 C24 120.0(8)
C30 C23 C24 117.3(7)
C25 C24 C29 120.0
C25 C24 C23 118.4(7)
C29 C24 C23 121.6(7)
C24 C25 C26 120.0
C27 C26 C25 120.0
C28 C27 C26 120.0
C27 C28 C29 120.0
C28 C29 C24 120.0
C31 C30 C35 120.0
C31 C30 C23 118.9(5)
C35 C30 C23 121.0(5)
C32 C31 C30 120.0
C31 C32 C33 120.0
C32 C33 C34 120.0
C35 C34 C33 120.0
C34 C35 C30 120.0
C37 C36 C41 120.0
C36 C37 C38 120.0
C39 C38 C37 120.0
C38 C39 C40 120.0
C39 C40 C41 120.0
C40 C41 C36 120.0

loop_
_geom_bond_atom_site_label_1
_geom_bond_atom_site_label_2
_geom_bond_distance
Os1 C1 1.828(9)
Os1 C2 1.843(12)
Os1 N1 2.146(8)
Os1 N2 2.162(7)
Os1 Os2 2.8154(6)
Os1 Os3 2.8419(5)
Os2 C4 1.879(12)
Os2 C3 1.892(12)
Os2 C5 1.923(10)
Os2 N1 2.130(7)
Os2 Os3 2.8525(6)
Os3 C6 1.892(12)
Os3 C8 1.918(12)
Os3 C7 1.930(13)
Os3 C9 1.935(12)
C1 O1 1.180(10)
C2 O2 1.181(12)
C3 O3 1.170(12)
C4 O4 1.170(12)
C5 O5 1.136(11)
C6 O6 1.173(12)
C7 O7 1.125(13)
C8 O8 1.142(12)
C9 O9 1.156(12)
N1 C10 1.490(11)
C10 C11 1.530(10)
C10 C17 1.539(10)
C11 C12 1.3900
C11 C16 1.3900
C12 C13 1.3900
C13 C14 1.3900
C14 C15 1.3900
C15 C16 1.3900
C17 C18 1.3900
C17 C22 1.3900
C18 C19 1.3900
C19 C20 1.3900
C20 C21 1.3900
C21 C22 1.3900
N2 C23 1.278(10)
C23 C30 1.489(10)
C23 C24 1.503(11)
C24 C25 1.3900
C24 C29 1.3900
C25 C26 1.3900
C26 C27 1.3900
C27 C28 1.3900
C28 C29 1.3900
C30 C31 1.3900
C30 C35 1.3900
C31 C32 1.3900
C32 C33 1.3900
C33 C34 1.3900
C34 C35 1.3900
C36 C37 1.3900
C36 C41 1.3900
C37 C38 1.3900
C38 C39 1.3900
C39 C40 1.3900
C40 C41 1.3900
